data_7101396
loop_
_publ_author_name
'Dragoslav Vidovic'
'Gregor Reeske'
'Michael Findlater'
'Alan H. Cowley'

_publ_section_title
;
A single-bonded cationic terminal borylene complex
;
_journal_issue 36
_journal_name_full 'Chemical Communications'
_journal_paper_doi 10.1039/b609475a
_journal_year 2006
_chemical_formula_moiety 'C17 H20 B Fe O2, Al Cl4'
_chemical_formula_sum 'C17 H20 Al B Cl4 Fe O2'
_chemical_formula_weight 491.77
_space_group_IT_number 14
_symmetry_cell_setting monoclinic
_symmetry_space_group_name_Hall '-P 2yn'
_symmetry_space_group_name_H-M 'P 1 21/n 1'
_atom_sites_solution_hydrogens geom
_atom_sites_solution_primary direct
_atom_sites_solution_secondary difmap
_audit_creation_method
;
manual editing of the .cif file
created by SHELXTL Ver. 6.10
;
_cell_angle_alpha 90.00
_cell_angle_beta 91.24(3)
_cell_angle_gamma 90.00
_cell_formula_units_Z 4
_cell_length_a 11.227(2)
_cell_length_b 15.692(3)
_cell_length_c 12.337(3)
_cell_measurement_temperature 153(2)
_cell_volume 2173.0(8)
_computing_cell_refinement 'Collect software, Nonius B.V. 1998'
_computing_data_collection 'Collect software, Nonius B.V. 1998'
_computing_data_reduction
;
DENZO and Scalepack (Otwinoski and Minor, 1997)
;
_computing_molecular_graphics 'XP SHELXTL/PC, Siemens Analytical'
_computing_structure_refinement 'XL SHELXTL/PC, Siemens Analytical'
_computing_structure_solution
;
SIR97 - Altomare A., Burla M.C., Camalli M., Cascarano G.L., Giacovazzo C.,
Guagliardi A., Moliterni A.G.G., Polidori G.,Spagna R.
;
_diffrn_ambient_temperature 153(2)
_diffrn_measured_fraction_theta_full 0.996
_diffrn_measured_fraction_theta_max 0.996
_diffrn_measurement_device_type 'Nonius Kappa CCD'
_diffrn_measurement_method \f-scan
_diffrn_radiation_monochromator graphite
_diffrn_radiation_source 'fine-focus sealed tube'
_diffrn_radiation_type MoK\a
_diffrn_radiation_wavelength 0.71073
_diffrn_reflns_av_R_equivalents 0.0595
_diffrn_reflns_av_sigmaI/netI 0.0800
_diffrn_reflns_limit_h_max 14
_diffrn_reflns_limit_h_min -11
_diffrn_reflns_limit_k_max 20
_diffrn_reflns_limit_k_min -19
_diffrn_reflns_limit_l_max 16
_diffrn_reflns_limit_l_min -14
_diffrn_reflns_number 13965
_diffrn_reflns_theta_full 27.50
_diffrn_reflns_theta_max 27.50
_diffrn_reflns_theta_min 2.10
_exptl_absorpt_coefficient_mu 1.235
_exptl_absorpt_correction_T_max 0.9076
_exptl_absorpt_correction_T_min 0.8364
_exptl_absorpt_correction_type multi-scan
_exptl_absorpt_process_details 'DENZO and Scalepack (Otwinoski and Minor, 1997)'
_exptl_crystal_colour yellow
_exptl_crystal_density_diffrn 1.503
_exptl_crystal_density_method 'not measured'
_exptl_crystal_description stick
_exptl_crystal_F_000 1000
_exptl_crystal_size_max 0.15
_exptl_crystal_size_mid 0.08
_exptl_crystal_size_min 0.08
_refine_diff_density_max 0.391
_refine_diff_density_min -0.404
_refine_diff_density_rms 0.076
_refine_ls_extinction_method none
_refine_ls_goodness_of_fit_ref 1.024
_refine_ls_hydrogen_treatment constr
_refine_ls_matrix_type full
_refine_ls_number_parameters 240
_refine_ls_number_reflns 4966
_refine_ls_number_restraints 0
_refine_ls_restrained_S_all 1.024
_refine_ls_R_factor_all 0.0909
_refine_ls_R_factor_gt 0.0435
_refine_ls_shift/su_max 0.001
_refine_ls_shift/su_mean 0.000
_refine_ls_structure_factor_coef Fsqd
_refine_ls_weighting_details 'calc w=1/[\s^2^(Fo^2^)+(0.0358P)^2^+0.3378P] where P=(Fo^2^+2Fc^2^)/3'
_refine_ls_weighting_scheme calc
_refine_ls_wR_factor_gt 0.0843
_refine_ls_wR_factor_ref 0.0979
_reflns_number_gt 3174
_reflns_number_total 4966
_reflns_threshold_expression >2sigma(I)
_cod_data_source_file b609475a.txt
_cod_original_sg_symbol_Hall -p2yn
_cod_original_sg_symbol_H-M p21/n
_cod_database_code 7101396

loop_
_symmetry_equiv_pos_as_xyz
'x, y, z'
'-x+1/2, y+1/2, -z+1/2'
'-x, -y, -z'
'x-1/2, -y-1/2, z-1/2'

loop_
_atom_site_label
_atom_site_type_symbol
_atom_site_fract_x
_atom_site_fract_y
_atom_site_fract_z
_atom_site_U_iso_or_equiv
_atom_site_adp_type
_atom_site_occupancy
_atom_site_symmetry_multiplicity
_atom_site_calc_flag
_atom_site_refinement_flags
C1 C 0.1757(3) -0.01829(18) 0.7333(3) 0.0368(7) Uani 1 1 d .
H12 H 0.1140 -0.0016 0.6865 0.044 Uiso 1 1 calc R
C2 C 0.2965(3) -0.00345(17) 0.7205(3) 0.0348(7) Uani 1 1 d .
H8 H 0.3296 0.0244 0.6618 0.042 Uiso 1 1 calc R
C3 C 0.3594(3) -0.0358(2) 0.8070(3) 0.0464(9) Uani 1 1 d .
H9 H 0.4416 -0.0328 0.8174 0.056 Uiso 1 1 calc R
C4 C 0.2797(4) -0.0743(2) 0.8773(3) 0.0591(11) Uani 1 1 d .
H10 H 0.2991 -0.1017 0.9421 0.071 Uiso 1 1 calc R
C5 C 0.1648(3) -0.0639(2) 0.8320(3) 0.0554(11) Uani 1 1 d .
H11 H 0.0943 -0.0835 0.8614 0.067 Uiso 1 1 calc R
C6 C 0.1102(3) 0.09015(18) 0.9276(2) 0.0315(7) Uani 1 1 d .
C7 C 0.3402(3) 0.08889(18) 0.9663(3) 0.0328(7) Uani 1 1 d .
C8 C 0.3399(2) 0.22664(16) 0.7047(2) 0.0238(6) Uani 1 1 d .
C9 C 0.2201(2) 0.21652(16) 0.6658(2) 0.0246(6) Uani 1 1 d .
C10 C 0.1428(2) 0.24805(16) 0.7484(2) 0.0245(6) Uani 1 1 d .
C11 C 0.2151(2) 0.27623(16) 0.8368(2) 0.0244(6) Uani 1 1 d .
C12 C 0.3370(2) 0.26326(16) 0.8105(2) 0.0246(6) Uani 1 1 d .
C13 C 0.4502(2) 0.19698(18) 0.6504(2) 0.0329(7) Uani 1 1 d .
H95A H 0.4287 0.1622 0.5891 0.049 Uiso 1 1 calc R
H95B H 0.4980 0.1643 0.7007 0.049 Uiso 1 1 calc R
H95C H 0.4948 0.2454 0.6266 0.049 Uiso 1 1 calc R
C14 C 0.1816(2) 0.17583(19) 0.5620(2) 0.0342(7) Uani 1 1 d .
H96A H 0.1765 0.2182 0.5060 0.051 Uiso 1 1 calc R
H96B H 0.1049 0.1499 0.5705 0.051 Uiso 1 1 calc R
H96C H 0.2384 0.1331 0.5425 0.051 Uiso 1 1 calc R
C15 C 0.0096(2) 0.24261(19) 0.7429(2) 0.0363(7) Uani 1 1 d .
H99A H -0.0216 0.2523 0.8137 0.054 Uiso 1 1 calc R
H99B H -0.0139 0.1871 0.7178 0.054 Uiso 1 1 calc R
H99C H -0.0211 0.2850 0.6937 0.054 Uiso 1 1 calc R
C16 C 0.1723(2) 0.30652(18) 0.9444(2) 0.0345(7) Uani 1 1 d .
H98A H 0.0868 0.3084 0.9430 0.052 Uiso 1 1 calc R
H98B H 0.2033 0.3625 0.9589 0.052 Uiso 1 1 calc R
H98C H 0.1994 0.2681 1.0002 0.052 Uiso 1 1 calc R
C17 C 0.4426(2) 0.27859(19) 0.8833(2) 0.0339(7) Uani 1 1 d .
H97A H 0.4787 0.3320 0.8650 0.051 Uiso 1 1 calc R
H97B H 0.4993 0.2334 0.8745 0.051 Uiso 1 1 calc R
H97C H 0.4178 0.2802 0.9573 0.051 Uiso 1 1 calc R
B1 B 0.2475(2) 0.1686(2) 0.7958(3) 0.0234(7) Uani 1 1 d .
O1 O 0.02384(18) 0.11243(14) 0.96717(18) 0.0488(6) Uani 1 1 d .
O2 O 0.4087(2) 0.10859(14) 1.03175(19) 0.0471(6) Uani 1 1 d .
Al1 Al 0.24671(7) 0.00761(6) 0.29671(7) 0.0325(2) Uani 1 1 d .
Cl1 Cl 0.18029(9) 0.11838(6) 0.21668(8) 0.0665(3) Uani 1 1 d .
Cl2 Cl 0.11488(6) -0.03734(5) 0.40535(7) 0.0468(2) Uani 1 1 d .
Cl3 Cl 0.40196(6) 0.03850(6) 0.39113(7) 0.0491(2) Uani 1 1 d .
Cl4 Cl 0.28995(8) -0.08842(6) 0.18205(7) 0.0610(3) Uani 1 1 d .
Fe1 Fe 0.23940(3) 0.05474(2) 0.86407(3) 0.02448(13) Uani 1 1 d .

loop_
_atom_site_aniso_label
_atom_site_aniso_U_11
_atom_site_aniso_U_22
_atom_site_aniso_U_33
_atom_site_aniso_U_23
_atom_site_aniso_U_13
_atom_site_aniso_U_12
C1 0.0376(17) 0.0342(17) 0.038(2) -0.0160(15) -0.0084(15) 0.0048(14)
C2 0.0486(18) 0.0259(17) 0.0302(18) -0.0054(14) 0.0094(15) 0.0005(14)
C3 0.0444(18) 0.040(2) 0.055(2) -0.0190(18) -0.0028(18) 0.0133(15)
C4 0.122(4) 0.0227(18) 0.032(2) -0.0030(15) -0.009(2) 0.015(2)
C5 0.068(2) 0.0292(18) 0.071(3) -0.0215(18) 0.039(2) -0.0261(17)
C6 0.0374(16) 0.0270(16) 0.0302(17) 0.0025(13) 0.0015(14) -0.0057(13)
C7 0.0436(18) 0.0243(16) 0.0307(18) 0.0031(14) 0.0055(15) 0.0041(14)
C8 0.0290(14) 0.0206(14) 0.0218(15) 0.0037(12) 0.0018(12) 0.0004(11)
C9 0.0277(14) 0.0232(15) 0.0229(15) 0.0056(12) 0.0006(12) -0.0003(12)
C10 0.0255(14) 0.0187(14) 0.0291(16) 0.0027(12) -0.0009(12) 0.0017(11)
C11 0.0301(15) 0.0172(14) 0.0263(16) 0.0012(12) 0.0052(13) 0.0005(11)
C12 0.0280(14) 0.0233(15) 0.0225(15) 0.0011(12) -0.0004(12) -0.0036(11)
C13 0.0300(15) 0.0370(17) 0.0320(17) -0.0021(14) 0.0096(13) -0.0017(13)
C14 0.0381(16) 0.0377(18) 0.0265(17) 0.0002(14) -0.0048(14) -0.0003(14)
C15 0.0271(15) 0.0372(18) 0.044(2) 0.0005(15) -0.0023(14) 0.0046(13)
C16 0.0402(17) 0.0310(17) 0.0326(18) -0.0058(14) 0.0092(14) -0.0002(13)
C17 0.0316(16) 0.0373(18) 0.0327(18) -0.0023(14) -0.0016(14) -0.0076(13)
B1 0.0221(15) 0.0253(17) 0.0229(17) -0.0018(14) 0.0027(14) -0.0009(13)
O1 0.0431(13) 0.0536(15) 0.0506(15) -0.0007(12) 0.0212(12) 0.0018(11)
O2 0.0553(14) 0.0477(15) 0.0376(14) 0.0011(11) -0.0161(12) -0.0069(12)
Al1 0.0303(5) 0.0391(6) 0.0282(5) 0.0002(4) 0.0009(4) 0.0058(4)
Cl1 0.0797(6) 0.0683(7) 0.0524(6) 0.0236(5) 0.0193(5) 0.0387(5)
Cl2 0.0336(4) 0.0584(5) 0.0483(5) 0.0073(4) 0.0034(4) -0.0088(4)
Cl3 0.0299(4) 0.0639(6) 0.0534(5) -0.0136(4) 0.0009(4) -0.0051(4)
Cl4 0.0780(6) 0.0634(6) 0.0414(5) -0.0178(5) -0.0063(5) 0.0227(5)
Fe1 0.0285(2) 0.0214(2) 0.0236(2) 0.00022(18) 0.00196(17) 0.00040(17)

loop_
_atom_type_symbol
_atom_type_description
_atom_type_scat_dispersion_real
_atom_type_scat_dispersion_imag
_atom_type_scat_source
C C 0.0033 0.0016 'International Tables Vol C Tables 4.2.6.8 and 6.1.1.4'
H H 0.0000 0.0000 'International Tables Vol C Tables 4.2.6.8 and 6.1.1.4'
B B 0.0013 0.0007 'International Tables Vol C Tables 4.2.6.8 and 6.1.1.4'
O O 0.0106 0.0060 'International Tables Vol C Tables 4.2.6.8 and 6.1.1.4'
Al Al 0.0645 0.0514 'International Tables Vol C Tables 4.2.6.8 and 6.1.1.4'
Cl Cl 0.1484 0.1585 'International Tables Vol C Tables 4.2.6.8 and 6.1.1.4'
Fe Fe 0.3463 0.8444 'International Tables Vol C Tables 4.2.6.8 and 6.1.1.4'

loop_
_geom_angle_atom_site_label_1
_geom_angle_atom_site_label_2
_geom_angle_atom_site_label_3
_geom_angle
C2 C1 C5 106.5(3)
C2 C1 Fe1 71.18(17)
C5 C1 Fe1 69.50(18)
C2 C1 H12 126.7
C5 C1 H12 126.7
Fe1 C1 H12 124.2
C3 C2 C1 109.8(3)
C3 C2 Fe1 70.47(17)
C1 C2 Fe1 70.17(16)
C3 C2 H8 125.1
C1 C2 H8 125.1
Fe1 C2 H8 125.9
C2 C3 C4 108.5(3)
C2 C3 Fe1 71.57(17)
C4 C3 Fe1 70.01(18)
C2 C3 H9 125.7
C4 C3 H9 125.7
Fe1 C3 H9 124.3
C3 C4 C5 107.4(3)
C3 C4 Fe1 70.85(18)
C5 C4 Fe1 70.12(18)
C3 C4 H10 126.3
C5 C4 H10 126.3
Fe1 C4 H10 124.3
C4 C5 C1 107.7(3)
C4 C5 Fe1 70.42(19)
C1 C5 Fe1 70.67(17)
C4 C5 H11 126.1
C1 C5 H11 126.1
Fe1 C5 H11 124.4
O1 C6 Fe1 178.3(3)
O2 C7 Fe1 177.4(3)
C9 C8 C12 108.2(2)
C9 C8 C13 126.7(2)
C12 C8 C13 124.8(2)
C9 C8 B1 66.49(17)
C12 C8 B1 66.85(17)
C13 C8 B1 128.2(2)
C8 C9 C10 107.6(2)
C8 C9 C14 126.3(2)
C10 C9 C14 126.0(2)
C8 C9 B1 66.64(18)
C10 C9 B1 66.76(17)
C14 C9 B1 129.2(2)
C11 C10 C9 107.9(2)
C11 C10 C15 127.4(2)
C9 C10 C15 124.4(3)
C11 C10 B1 66.86(18)
C9 C10 B1 66.00(17)
C15 C10 B1 128.2(2)
C10 C11 C12 108.5(2)
C10 C11 C16 126.2(2)
C12 C11 C16 125.0(3)
C10 C11 B1 66.88(18)
C12 C11 B1 66.59(17)
C16 C11 B1 128.0(2)
C8 C12 C11 107.8(2)
C8 C12 C17 125.6(2)
C11 C12 C17 126.4(2)
C8 C12 B1 66.39(17)
C11 C12 B1 66.74(17)
C17 C12 B1 128.9(2)
C8 C13 H95A 109.5
C8 C13 H95B 109.5
H95A C13 H95B 109.5
C8 C13 H95C 109.5
H95A C13 H95C 109.5
H95B C13 H95C 109.5
C9 C14 H96A 109.5
C9 C14 H96B 109.5
H96A C14 H96B 109.5
C9 C14 H96C 109.5
H96A C14 H96C 109.5
H96B C14 H96C 109.5
C10 C15 H99A 109.5
C10 C15 H99B 109.5
H99A C15 H99B 109.5
C10 C15 H99C 109.5
H99A C15 H99C 109.5
H99B C15 H99C 109.5
C11 C16 H98A 109.5
C11 C16 H98B 109.5
H98A C16 H98B 109.5
C11 C16 H98C 109.5
H98A C16 H98C 109.5
H98B C16 H98C 109.5
C12 C17 H97A 109.5
C12 C17 H97B 109.5
H97A C17 H97B 109.5
C12 C17 H97C 109.5
H97A C17 H97C 109.5
H97B C17 H97C 109.5
C9 B1 C8 46.87(14)
C9 B1 C12 80.08(17)
C8 B1 C12 46.76(14)
C9 B1 C11 79.96(18)
C8 B1 C11 79.75(16)
C12 B1 C11 46.66(14)
C9 B1 C10 47.24(14)
C8 B1 C10 80.03(17)
C12 B1 C10 79.64(17)
C11 B1 C10 46.26(14)
C9 B1 Fe1 138.7(2)
C8 B1 Fe1 139.28(18)
C12 B1 Fe1 137.2(2)
C11 B1 Fe1 135.71(18)
C10 B1 Fe1 136.67(17)
Cl1 Al1 Cl4 110.65(6)
Cl1 Al1 Cl3 110.02(6)
Cl4 Al1 Cl3 109.17(5)
Cl1 Al1 Cl2 108.68(5)
Cl4 Al1 Cl2 110.71(6)
Cl3 Al1 Cl2 107.55(5)
C6 Fe1 C7 96.25(13)
C6 Fe1 B1 87.14(12)
C7 Fe1 B1 89.73(13)
C6 Fe1 C5 92.03(13)
C7 Fe1 C5 131.30(16)
B1 Fe1 C5 138.68(16)
C6 Fe1 C4 116.99(15)
C7 Fe1 C4 96.02(14)
B1 Fe1 C4 154.23(13)
C5 Fe1 C4 39.46(15)
C6 Fe1 C3 155.66(13)
C7 Fe1 C3 92.23(13)
B1 Fe1 C3 115.75(13)
C5 Fe1 C3 65.57(13)
C4 Fe1 C3 39.14(14)
C6 Fe1 C1 104.21(13)
C7 Fe1 C1 157.40(12)
B1 Fe1 C1 100.64(13)
C5 Fe1 C1 39.83(14)
C4 Fe1 C1 66.25(14)
C3 Fe1 C1 65.18(13)
C6 Fe1 C2 141.56(14)
C7 Fe1 C2 122.14(12)
B1 Fe1 C2 90.91(12)
C5 Fe1 C2 65.13(12)
C4 Fe1 C2 64.78(13)
C3 Fe1 C2 37.96(12)
C1 Fe1 C2 38.65(11)

loop_
_geom_bond_atom_site_label_1
_geom_bond_atom_site_label_2
_geom_bond_distance
C1 C2 1.389(4)
C1 C5 1.420(5)
C1 Fe1 2.092(3)
C1 H12 0.9300
C2 C3 1.365(5)
C2 Fe1 2.105(3)
C2 H8 0.9300
C3 C4 1.397(5)
C3 Fe1 2.091(3)
C3 H9 0.9300
C4 C5 1.403(5)
C4 Fe1 2.080(3)
C4 H10 0.9300
C5 Fe1 2.076(3)
C5 H11 0.9300
C6 O1 1.149(3)
C6 Fe1 1.754(3)
C7 O2 1.145(4)
C7 Fe1 1.760(4)
C8 C9 1.426(4)
C8 C12 1.427(4)
C8 C13 1.496(3)
C8 B1 1.794(4)
C9 C10 1.441(3)
C9 C14 1.487(4)
C9 B1 1.792(4)
C10 C11 1.416(4)
C10 C15 1.498(4)
C10 B1 1.803(4)
C11 C12 1.427(3)
C11 C16 1.499(4)
C11 B1 1.803(4)
C12 C17 1.492(4)
C12 B1 1.801(4)
C13 H95A 0.9600
C13 H95B 0.9600
C13 H95C 0.9600
C14 H96A 0.9600
C14 H96B 0.9600
C14 H96C 0.9600
C15 H99A 0.9600
C15 H99B 0.9600
C15 H99C 0.9600
C16 H98A 0.9600
C16 H98B 0.9600
C16 H98C 0.9600
C17 H97A 0.9600
C17 H97B 0.9600
C17 H97C 0.9600
B1 Fe1 1.977(3)
Al1 Cl1 2.1260(13)
Al1 Cl4 2.1302(12)
Al1 Cl3 2.1310(13)
Al1 Cl2 2.1378(12)

loop_
_geom_torsion_atom_site_label_1
_geom_torsion_atom_site_label_2
_geom_torsion_atom_site_label_3
_geom_torsion_atom_site_label_4
_geom_torsion
C5 C1 C2 C3 -1.4(3)
Fe1 C1 C2 C3 59.5(2)
C5 C1 C2 Fe1 -60.9(2)
C1 C2 C3 C4 1.2(3)
Fe1 C2 C3 C4 60.5(2)
C1 C2 C3 Fe1 -59.3(2)
C2 C3 C4 C5 -0.6(3)
Fe1 C3 C4 C5 60.9(2)
C2 C3 C4 Fe1 -61.5(2)
C3 C4 C5 C1 -0.2(3)
Fe1 C4 C5 C1 61.2(2)
C3 C4 C5 Fe1 -61.4(2)
C2 C1 C5 C4 1.0(3)
Fe1 C1 C5 C4 -61.0(2)
C2 C1 C5 Fe1 62.0(2)
C12 C8 C9 C10 0.5(3)
C13 C8 C9 C10 175.1(2)
B1 C8 C9 C10 54.0(2)
C12 C8 C9 C14 -175.9(2)
C13 C8 C9 C14 -1.3(4)
B1 C8 C9 C14 -122.4(3)
C12 C8 C9 B1 -53.5(2)
C13 C8 C9 B1 121.1(3)
C8 C9 C10 C11 -0.5(3)
C14 C9 C10 C11 175.9(2)
B1 C9 C10 C11 53.4(2)
C8 C9 C10 C15 -175.0(2)
C14 C9 C10 C15 1.5(4)
B1 C9 C10 C15 -121.0(3)
C8 C9 C10 B1 -53.9(2)
C14 C9 C10 B1 122.5(3)
C9 C10 C11 C12 0.3(3)
C15 C10 C11 C12 174.6(3)
B1 C10 C11 C12 53.3(2)
C9 C10 C11 C16 -174.1(2)
C15 C10 C11 C16 0.2(4)
B1 C10 C11 C16 -121.1(3)
C9 C10 C11 B1 -52.93(19)
C15 C10 C11 B1 121.3(3)
C9 C8 C12 C11 -0.3(3)
C13 C8 C12 C11 -175.1(2)
B1 C8 C12 C11 -53.6(2)
C9 C8 C12 C17 175.3(2)
C13 C8 C12 C17 0.6(4)
B1 C8 C12 C17 122.0(3)
C9 C8 C12 B1 53.3(2)
C13 C8 C12 B1 -121.4(3)
C10 C11 C12 C8 0.0(3)
C16 C11 C12 C8 174.5(2)
B1 C11 C12 C8 53.4(2)
C10 C11 C12 C17 -175.6(3)
C16 C11 C12 C17 -1.1(4)
B1 C11 C12 C17 -122.2(3)
C10 C11 C12 B1 -53.4(2)
C16 C11 C12 B1 121.1(3)
C10 C9 B1 C8 -122.9(2)
C14 C9 B1 C8 118.7(3)
C8 C9 B1 C12 37.90(16)
C10 C9 B1 C12 -85.00(18)
C14 C9 B1 C12 156.6(3)
C8 C9 B1 C11 85.32(17)
C10 C9 B1 C11 -37.58(16)
C14 C9 B1 C11 -156.0(3)
C8 C9 B1 C10 122.9(2)
C14 C9 B1 C10 -118.4(3)
C8 C9 B1 Fe1 -120.5(3)
C10 C9 B1 Fe1 116.6(3)
C14 C9 B1 Fe1 -1.7(4)
C12 C8 B1 C9 123.9(2)
C13 C8 B1 C9 -119.2(3)
C9 C8 B1 C12 -123.9(2)
C13 C8 B1 C12 117.0(3)
C9 C8 B1 C11 -85.78(18)
C12 C8 B1 C11 38.07(17)
C13 C8 B1 C11 155.0(3)
C9 C8 B1 C10 -38.75(17)
C12 C8 B1 C10 85.10(19)
C13 C8 B1 C10 -158.0(3)
C9 C8 B1 Fe1 119.4(3)
C12 C8 B1 Fe1 -116.8(3)
C13 C8 B1 Fe1 0.2(5)
C8 C12 B1 C9 -37.97(16)
C11 C12 B1 C9 85.50(19)
C17 C12 B1 C9 -155.6(3)
C11 C12 B1 C8 123.5(2)
C17 C12 B1 C8 -117.6(3)
C8 C12 B1 C11 -123.5(2)
C17 C12 B1 C11 118.9(3)
C8 C12 B1 C10 -86.01(19)
C11 C12 B1 C10 37.46(17)
C17 C12 B1 C10 156.4(3)
C8 C12 B1 Fe1 121.1(3)
C11 C12 B1 Fe1 -115.5(3)
C17 C12 B1 Fe1 3.4(4)
C10 C11 B1 C9 38.30(16)
C12 C11 B1 C9 -85.80(18)
C16 C11 B1 C9 157.1(3)
C10 C11 B1 C8 85.95(18)
C12 C11 B1 C8 -38.14(17)
C16 C11 B1 C8 -155.2(3)
C10 C11 B1 C12 124.1(2)
C16 C11 B1 C12 -117.1(3)
C12 C11 B1 C10 -124.1(2)
C16 C11 B1 C10 118.8(3)
C10 C11 B1 Fe1 -117.4(3)
C12 C11 B1 Fe1 118.5(3)
C16 C11 B1 Fe1 1.4(4)
C11 C10 B1 C9 -123.8(2)
C15 C10 B1 C9 115.9(3)
C11 C10 B1 C8 -85.31(18)
C9 C10 B1 C8 38.47(17)
C15 C10 B1 C8 154.4(3)
C11 C10 B1 C12 -37.76(16)
C9 C10 B1 C12 86.03(18)
C15 C10 B1 C12 -158.1(3)
C9 C10 B1 C11 123.8(2)
C15 C10 B1 C11 -120.3(3)
C11 C10 B1 Fe1 115.4(3)
C9 C10 B1 Fe1 -120.8(3)
C15 C10 B1 Fe1 -4.9(5)
C9 B1 Fe1 C6 -105.6(3)
C8 B1 Fe1 C6 179.8(3)
C12 B1 Fe1 C6 106.7(3)
C11 B1 Fe1 C6 36.6(3)
C10 B1 Fe1 C6 -32.5(3)
C9 B1 Fe1 C7 158.1(3)
C8 B1 Fe1 C7 83.5(3)
C12 B1 Fe1 C7 10.4(3)
C11 B1 Fe1 C7 -59.7(3)
C10 B1 Fe1 C7 -128.8(3)
C9 B1 Fe1 C5 -15.8(4)
C8 B1 Fe1 C5 -90.4(3)
C12 B1 Fe1 C5 -163.5(2)
C11 B1 Fe1 C5 126.4(3)
C10 B1 Fe1 C5 57.3(3)
C9 B1 Fe1 C4 54.8(5)
C8 B1 Fe1 C4 -19.9(5)
C12 B1 Fe1 C4 -92.9(4)
C11 B1 Fe1 C4 -163.1(3)
C10 B1 Fe1 C4 127.8(3)
C9 B1 Fe1 C3 65.8(3)
C8 B1 Fe1 C3 -8.8(4)
C12 B1 Fe1 C3 -81.9(3)
C11 B1 Fe1 C3 -152.0(2)
C10 B1 Fe1 C3 138.8(3)
C9 B1 Fe1 C1 -1.7(3)
C8 B1 Fe1 C1 -76.3(3)
C12 B1 Fe1 C1 -149.4(2)
C11 B1 Fe1 C1 140.5(3)
C10 B1 Fe1 C1 71.4(3)
C9 B1 Fe1 C2 36.0(3)
C8 B1 Fe1 C2 -38.6(3)
C12 B1 Fe1 C2 -111.7(3)
C11 B1 Fe1 C2 178.2(3)
C10 B1 Fe1 C2 109.0(3)
C4 C5 Fe1 C6 -132.2(2)
C1 C5 Fe1 C6 109.9(2)
C4 C5 Fe1 C7 -32.1(3)
C1 C5 Fe1 C7 -149.91(19)
C4 C5 Fe1 B1 139.8(2)
C1 C5 Fe1 B1 22.0(3)
C1 C5 Fe1 C4 -117.9(3)
C4 C5 Fe1 C3 37.9(2)
C1 C5 Fe1 C3 -79.9(2)
C4 C5 Fe1 C1 117.9(3)
C4 C5 Fe1 C2 79.9(2)
C1 C5 Fe1 C2 -37.99(17)
C3 C4 Fe1 C6 173.7(2)
C5 C4 Fe1 C6 56.2(2)
C3 C4 Fe1 C7 -86.1(2)
C5 C4 Fe1 C7 156.4(2)
C3 C4 Fe1 B1 15.9(5)
C5 C4 Fe1 B1 -101.6(4)
C3 C4 Fe1 C5 117.5(3)
C5 C4 Fe1 C3 -117.5(3)
C3 C4 Fe1 C1 79.3(2)
C5 C4 Fe1 C1 -38.22(19)
C3 C4 Fe1 C2 36.7(2)
C5 C4 Fe1 C2 -80.8(2)
C2 C3 Fe1 C6 104.8(4)
C4 C3 Fe1 C6 -13.7(5)
C2 C3 Fe1 C7 -144.7(2)
C4 C3 Fe1 C7 96.8(2)
C2 C3 Fe1 B1 -53.9(2)
C4 C3 Fe1 B1 -172.4(2)
C2 C3 Fe1 C5 80.3(2)
C4 C3 Fe1 C5 -38.2(2)
C2 C3 Fe1 C4 118.5(3)
C2 C3 Fe1 C1 36.29(18)
C4 C3 Fe1 C1 -82.3(2)
C4 C3 Fe1 C2 -118.5(3)
C2 C1 Fe1 C6 167.67(19)
C5 C1 Fe1 C6 -75.7(2)
C2 C1 Fe1 C7 -38.1(4)
C5 C1 Fe1 C7 78.5(4)
C2 C1 Fe1 B1 77.94(19)
C5 C1 Fe1 B1 -165.4(2)
C2 C1 Fe1 C5 -116.6(3)
C2 C1 Fe1 C4 -78.7(2)
C5 C1 Fe1 C4 37.9(2)
C2 C1 Fe1 C3 -35.65(18)
C5 C1 Fe1 C3 81.0(2)
C5 C1 Fe1 C2 116.6(3)
C3 C2 Fe1 C6 -140.1(2)
C1 C2 Fe1 C6 -19.5(3)
C3 C2 Fe1 C7 43.1(2)
C1 C2 Fe1 C7 163.74(19)
C3 C2 Fe1 B1 133.3(2)
C1 C2 Fe1 B1 -106.0(2)
C3 C2 Fe1 C5 -81.5(2)
C1 C2 Fe1 C5 39.1(2)
C3 C2 Fe1 C4 -37.8(2)
C1 C2 Fe1 C4 82.9(2)
C1 C2 Fe1 C3 120.7(3)
C3 C2 Fe1 C1 -120.7(3)
